data_7040661
loop_
_publ_author_name
'Peganova, Tat'yana A.'
'Sinopalnikova, Iana S.'
'Peregudov, Alexander S.'
'Fedyanin, Ivan V.'
'Demonceau, Albert'
'Ustynyuk, Nikolai A.'
'Kalsin, Alexander M.'

_publ_contact_author_email octy@xrlab.ineos.ac.ru
_publ_contact_author_name 'Fedyanin, Ivan V.'
_publ_section_title
;
 The half-sandwich 18- and 16-electron arene ruthenium iminophosphonamide
 complexes.
;
_journal_issue 42
_journal_name_full 'Dalton transactions (Cambridge, England : 2003)'
_journal_page_first 17030
_journal_page_last 17041
_journal_paper_doi 10.1039/c6dt03202h
_journal_volume 45
_journal_year 2016
_chemical_formula_moiety 'C30 H42 N2 P Ru, B F4'
_chemical_formula_sum 'C30 H42 B F4 N2 P Ru'
_chemical_formula_weight 649.50
_chemical_name_systematic
;
 ?
;
_space_group_crystal_system monoclinic
_space_group_IT_number 15
_space_group_name_Hall '-C 2yc'
_space_group_name_H-M_alt 'C 1 2/c 1'
_symmetry_space_group_name_Hall '-C 2yc'
_symmetry_space_group_name_H-M 'C 1 2/c 1'
_atom_sites_solution_hydrogens geom
_audit_creation_method 'Modified SHELXL output'
_audit_update_record
;
2016-04-22 deposited with the CCDC.
2016-09-16 downloaded from the CCDC.
;
_cell_angle_alpha 90
_cell_angle_beta 96.5526(6)
_cell_angle_gamma 90
_cell_formula_units_Z 8
_cell_length_a 25.9645(3)
_cell_length_b 9.96760(10)
_cell_length_c 23.1951(3)
_cell_measurement_reflns_used 4248
_cell_measurement_temperature 100(2)
_cell_measurement_theta_max 29.45
_cell_measurement_theta_min 2.45
_cell_volume 5963.76(12)
_computing_cell_refinement 'Bruker SAINT'
_computing_data_collection 'Bruker APEX2'
_computing_data_reduction 'Bruker SAINT'
_computing_molecular_graphics 'SHELXTL (Sheldrick, 2008b)'
_computing_publication_material 'SHELXTL (Sheldrick, 2008b)'
_computing_structure_refinement 'SHELXL (Sheldrick, 2015)'
_computing_structure_solution 'SHELXD (Sheldrick, 2010)'
_diffrn_ambient_temperature 100(2)
_diffrn_detector_type 'Bruker APEX II CCD area detector'
_diffrn_measured_fraction_theta_full 1.000
_diffrn_measured_fraction_theta_max 1.000
_diffrn_measurement_device_type 'Bruker SMART APEX II diffractometer'
_diffrn_measurement_method '\o scans'
_diffrn_radiation_type MoK\a
_diffrn_radiation_wavelength 0.71073
_diffrn_reflns_av_R_equivalents 0.0307
_diffrn_reflns_av_unetI/netI 0.0148
_diffrn_reflns_Laue_measured_fraction_full 1.000
_diffrn_reflns_Laue_measured_fraction_max 1.000
_diffrn_reflns_limit_h_max 36
_diffrn_reflns_limit_h_min -36
_diffrn_reflns_limit_k_max 14
_diffrn_reflns_limit_k_min -14
_diffrn_reflns_limit_l_max 32
_diffrn_reflns_limit_l_min -32
_diffrn_reflns_number 74134
_diffrn_reflns_point_group_measured_fraction_full 1.000
_diffrn_reflns_point_group_measured_fraction_max 1.000
_diffrn_reflns_theta_full 25.242
_diffrn_reflns_theta_max 30.000
_diffrn_reflns_theta_min 1.579
_exptl_absorpt_coefficient_mu 0.627
_exptl_absorpt_correction_T_max 0.788
_exptl_absorpt_correction_T_min 0.608
_exptl_absorpt_correction_type multi-scan
_exptl_absorpt_process_details 'SADABS (Sheldrick, 2008a)'
_exptl_crystal_colour violet
_exptl_crystal_density_diffrn 1.447
_exptl_crystal_description prism
_exptl_crystal_F_000 2688
_exptl_crystal_size_max 0.310
_exptl_crystal_size_mid 0.200
_exptl_crystal_size_min 0.180
_refine_diff_density_max 0.568
_refine_diff_density_min -0.509
_refine_diff_density_rms 0.064
_refine_ls_extinction_method none
_refine_ls_goodness_of_fit_ref 1.043
_refine_ls_hydrogen_treatment constr
_refine_ls_matrix_type full
_refine_ls_number_parameters 390
_refine_ls_number_reflns 8695
_refine_ls_number_restraints 0
_refine_ls_restrained_S_all 1.043
_refine_ls_R_factor_all 0.0239
_refine_ls_R_factor_gt 0.0218
_refine_ls_shift/su_max 0.002
_refine_ls_shift/su_mean 0.000
_refine_ls_structure_factor_coef Fsqd
_refine_ls_weighting_details 'w=1/[\s^2^(Fo^2^)+(0.0400P)^2^+5.0000P] where P=(Fo^2^+2Fc^2^)/3'
_refine_ls_weighting_scheme calc
_refine_ls_wR_factor_gt 0.0625
_refine_ls_wR_factor_ref 0.0641
_reflns_Friedel_coverage 0.000
_reflns_number_gt 8146
_reflns_number_total 8695
_reflns_threshold_expression 'I > 2\s(I)'
_cod_data_source_file c6dt03202h2.cif
_cod_data_source_block tol_et_bf4
_cod_depositor_comments
;Adding full bibliography for 7040659--7040664.cif.

The following automatic conversions were performed:
data name '_publ_contact_name' replaced with
'_publ_contact_author_name' as specified in the replacement file
'/home/antanas/src/cod-tools/trunk/data/replacement-values/replacement_tags.lst'.

data
name '_publ_contact_email' replaced with '_publ_contact_author_email'
as specified in the replacement file
'/home/antanas/src/cod-tools/trunk/data/replacement-values/replacement_tags.lst'.

Automatic conversion script
Id: cif_correct_tags 4998 2017-03-02 13:24:31Z antanas 
;
_cod_database_code 7040661
_shelx_space_group_comment
;
The symmetry employed for this shelxl refinement is uniquely defined
by the following loop, which should always be used as a source of
symmetry information in preference to the above space-group names.
They are only intended as comments.
;
_shelx_estimated_absorpt_t_min 0.829
_shelx_estimated_absorpt_t_max 0.896
_shelxl_version_number 2014-3

loop_
_space_group_symop_operation_xyz
'x, y, z'
'-x, y, -z+1/2'
'x+1/2, y+1/2, z'
'-x+1/2, y+1/2, -z+1/2'
'-x, -y, -z'
'x, -y, z-1/2'
'-x+1/2, -y+1/2, -z'
'x+1/2, -y+1/2, z-1/2'

loop_
_atom_site_label
_atom_site_type_symbol
_atom_site_fract_x
_atom_site_fract_y
_atom_site_fract_z
_atom_site_U_iso_or_equiv
_atom_site_adp_type
_atom_site_occupancy
_atom_site_site_symmetry_order
_atom_site_calc_flag
_atom_site_refinement_flags_posn
_atom_site_refinement_flags_adp
_atom_site_refinement_flags_occupancy
_atom_site_disorder_assembly
_atom_site_disorder_group
Ru1 Ru 0.14313(2) 0.34081(2) 0.11208(2) 0.00895(3) Uani 1 1 d . . . . .
N1 N 0.22067(4) 0.39503(10) 0.12530(4) 0.01201(17) Uani 1 1 d . . . . .
N2 N 0.14681(4) 0.54243(11) 0.11322(4) 0.01257(18) Uani 1 1 d . . . . .
P1 P 0.20950(2) 0.55623(3) 0.11971(2) 0.01065(6) Uani 1 1 d . . . . .
C1 C 0.13631(4) 0.11335(12) 0.11388(5) 0.0135(2) Uani 1 1 d . . . . .
C2 C 0.12555(5) 0.16424(11) 0.05647(5) 0.0132(2) Uani 1 1 d . . . . .
C3 C 0.08679(4) 0.26738(12) 0.04473(5) 0.0125(2) Uani 1 1 d . . . . .
C4 C 0.05801(4) 0.31394(12) 0.08961(5) 0.0125(2) Uani 1 1 d . . . . .
C5 C 0.07338(4) 0.27490(12) 0.14787(5) 0.0133(2) Uani 1 1 d . . . . .
C6 C 0.11333(5) 0.17524(12) 0.16015(5) 0.0146(2) Uani 1 1 d . . . . .
C7 C 0.17231(5) -0.00402(13) 0.12777(6) 0.0200(2) Uani 1 1 d . . . . .
H7A H 0.1541 -0.0746 0.1467 0.030 Uiso 1 1 calc R U . . .
H7B H 0.2026 0.0254 0.1538 0.030 Uiso 1 1 calc R U . . .
H7C H 0.1837 -0.0390 0.0918 0.030 Uiso 1 1 calc R U . . .
C8 C 0.15322(5) 0.11184(15) 0.00736(6) 0.0209(2) Uani 1 1 d . . . . .
H8A H 0.1289 0.0599 -0.0194 0.031 Uiso 1 1 calc R U . . .
H8B H 0.1821 0.0542 0.0230 0.031 Uiso 1 1 calc R U . . .
H8C H 0.1666 0.1874 -0.0135 0.031 Uiso 1 1 calc R U . . .
C9 C 0.07597(5) 0.32728(14) -0.01513(5) 0.0193(2) Uani 1 1 d . . . . .
H9A H 0.0445 0.2869 -0.0352 0.029 Uiso 1 1 calc R U . . .
H9B H 0.1053 0.3095 -0.0371 0.029 Uiso 1 1 calc R U . . .
H9C H 0.0711 0.4244 -0.0119 0.029 Uiso 1 1 calc R U . . .
C10 C 0.01447(5) 0.41287(14) 0.07567(6) 0.0182(2) Uani 1 1 d . . . . .
H10A H -0.0104 0.4041 0.1042 0.027 Uiso 1 1 calc R U . . .
H10B H -0.0030 0.3946 0.0368 0.027 Uiso 1 1 calc R U . . .
H10C H 0.0285 0.5042 0.0770 0.027 Uiso 1 1 calc R U . . .
C11 C 0.04739(6) 0.33752(14) 0.19622(6) 0.0216(3) Uani 1 1 d . . . . .
H11A H 0.0143 0.2921 0.1993 0.032 Uiso 1 1 calc R U . . .
H11B H 0.0410 0.4328 0.1879 0.032 Uiso 1 1 calc R U . . .
H11C H 0.0699 0.3283 0.2329 0.032 Uiso 1 1 calc R U . . .
C12 C 0.12897(6) 0.13186(17) 0.22205(6) 0.0256(3) Uani 1 1 d . . . . .
H12A H 0.1014 0.0768 0.2354 0.038 Uiso 1 1 calc R U . . .
H12B H 0.1346 0.2113 0.2469 0.038 Uiso 1 1 calc R U . . .
H12C H 0.1610 0.0794 0.2241 0.038 Uiso 1 1 calc R U . . .
C13 C 0.27036(5) 0.33595(11) 0.13211(5) 0.0120(2) Uani 1 1 d . . . . .
C14 C 0.27679(4) 0.20391(12) 0.11442(5) 0.0135(2) Uani 1 1 d . . . . .
H14A H 0.2483 0.1576 0.0942 0.016 Uiso 1 1 calc R U . . .
C15 C 0.32442(5) 0.13870(13) 0.12595(5) 0.0152(2) Uani 1 1 d . . . . .
H15A H 0.3275 0.0479 0.1143 0.018 Uiso 1 1 calc R U . . .
C16 C 0.36753(5) 0.20401(14) 0.15417(5) 0.0160(2) Uani 1 1 d . . . . .
C17 C 0.36186(5) 0.33875(14) 0.16806(7) 0.0233(3) Uani 1 1 d . . . . .
H17A H 0.3912 0.3872 0.1852 0.028 Uiso 1 1 calc R U . . .
C18 C 0.31437(5) 0.40449(14) 0.15751(6) 0.0214(3) Uani 1 1 d . . . . .
H18A H 0.3118 0.4964 0.1676 0.026 Uiso 1 1 calc R U . . .
C19 C 0.41868(5) 0.13228(16) 0.16868(6) 0.0229(3) Uani 1 1 d . . . . .
H19A H 0.4132 0.0352 0.1650 0.034 Uiso 1 1 calc R U . . .
H19B H 0.4329 0.1538 0.2086 0.034 Uiso 1 1 calc R U . . .
H19C H 0.4430 0.1613 0.1419 0.034 Uiso 1 1 calc R U . . .
C20 C 0.11109(5) 0.65036(11) 0.11045(5) 0.0125(2) Uani 1 1 d . . . . .
C21 C 0.09634(5) 0.71805(13) 0.05839(6) 0.0167(2) Uani 1 1 d . . . . .
H21A H 0.1108 0.6929 0.0242 0.020 Uiso 1 1 calc R U . . .
C22 C 0.06050(5) 0.82233(13) 0.05665(6) 0.0209(3) Uani 1 1 d . . . . .
H22A H 0.0510 0.8677 0.0210 0.025 Uiso 1 1 calc R U . . .
C23 C 0.03822(5) 0.86193(13) 0.10594(7) 0.0215(3) Uani 1 1 d . . . . .
C24 C 0.05354(5) 0.79465(14) 0.15758(6) 0.0210(2) Uani 1 1 d . . . . .
H24A H 0.0392 0.8204 0.1918 0.025 Uiso 1 1 calc R U . . .
C25 C 0.08942(5) 0.69025(13) 0.16021(6) 0.0168(2) Uani 1 1 d . . . . .
H25A H 0.0992 0.6459 0.1960 0.020 Uiso 1 1 calc R U . . .
C26 C -0.00177(6) 0.97257(16) 0.10334(9) 0.0331(4) Uani 1 1 d . . . . .
H26A H -0.0004 1.0161 0.1414 0.050 Uiso 1 1 calc R U . . .
H26B H -0.0364 0.9345 0.0928 0.050 Uiso 1 1 calc R U . . .
H26C H 0.0055 1.0389 0.0742 0.050 Uiso 1 1 calc R U . . .
C27 C 0.23385(5) 0.62639(13) 0.05674(6) 0.0175(2) Uani 1 1 d . . . . .
H27A H 0.2213 0.7198 0.0512 0.021 Uiso 1 1 calc R U . . .
H27B H 0.2722 0.6286 0.0630 0.021 Uiso 1 1 calc R U . . .
C28 C 0.21645(5) 0.54504(14) 0.00208(6) 0.0197(2) Uani 1 1 d . . . . .
H28A H 0.2305 0.5858 -0.0313 0.030 Uiso 1 1 calc R U . . .
H28B H 0.1785 0.5444 -0.0047 0.030 Uiso 1 1 calc R U . . .
H28C H 0.2292 0.4528 0.0072 0.030 Uiso 1 1 calc R U . . .
C29 C 0.23175(5) 0.65931(13) 0.18115(6) 0.0187(2) Uani 1 1 d . . . . .
H29A H 0.2691 0.6791 0.1806 0.022 Uiso 1 1 calc R U . . .
H29B H 0.2127 0.7456 0.1782 0.022 Uiso 1 1 calc R U . . .
C30 C 0.22383(6) 0.59130(19) 0.23871(6) 0.0292(3) Uani 1 1 d . . . . .
H30A H 0.2338 0.6533 0.2708 0.044 Uiso 1 1 calc R U . . .
H30B H 0.2453 0.5104 0.2436 0.044 Uiso 1 1 calc R U . . .
H30C H 0.1873 0.5667 0.2385 0.044 Uiso 1 1 calc R U . . .
B1 B 0.11773(6) 0.25094(16) 0.38716(7) 0.0209(3) Uani 1 1 d . . . . .
F1 F 0.10746(4) 0.36551(9) 0.41817(4) 0.02739(18) Uani 1 1 d . . . . .
F2 F 0.0753(3) 0.2306(7) 0.3450(3) 0.0337(10) Uani 0.65 1 d . . P A 1
F3 F 0.1618(4) 0.2672(12) 0.3598(5) 0.0372(18) Uani 0.65 1 d . . P A 1
F4 F 0.1238(2) 0.1428(6) 0.4216(2) 0.0592(17) Uani 0.65 1 d . . P A 1
F2' F 0.0774(6) 0.2041(15) 0.3509(6) 0.046(3) Uani 0.35 1 d . . P A 2
F3' F 0.1597(8) 0.287(2) 0.3559(10) 0.035(3) Uani 0.35 1 d . . P A 2
F4' F 0.1339(3) 0.1521(9) 0.4319(3) 0.0302(13) Uani 0.35 1 d . . P A 2

loop_
_atom_site_aniso_label
_atom_site_aniso_U_11
_atom_site_aniso_U_22
_atom_site_aniso_U_33
_atom_site_aniso_U_23
_atom_site_aniso_U_13
_atom_site_aniso_U_12
Ru1 0.00786(5) 0.00856(5) 0.01046(5) 0.00030(3) 0.00117(3) 0.00020(3)
N1 0.0092(4) 0.0102(4) 0.0166(4) -0.0004(3) 0.0015(3) 0.0003(3)
N2 0.0101(4) 0.0099(4) 0.0178(5) -0.0001(3) 0.0017(3) 0.0012(3)
P1 0.00973(12) 0.00944(13) 0.01283(12) -0.00103(9) 0.00143(10) -0.00047(9)
C1 0.0111(5) 0.0090(5) 0.0198(5) 0.0008(4) -0.0004(4) -0.0016(4)
C2 0.0113(5) 0.0116(5) 0.0164(5) -0.0032(4) 0.0006(4) -0.0014(4)
C3 0.0105(5) 0.0131(5) 0.0135(5) -0.0001(4) -0.0003(4) -0.0016(4)
C4 0.0085(5) 0.0128(5) 0.0163(5) 0.0011(4) 0.0012(4) -0.0007(4)
C5 0.0113(5) 0.0146(5) 0.0147(5) 0.0013(4) 0.0036(4) -0.0020(4)
C6 0.0135(5) 0.0144(5) 0.0158(5) 0.0045(4) 0.0006(4) -0.0021(4)
C7 0.0155(5) 0.0119(5) 0.0316(7) 0.0036(5) -0.0011(5) 0.0022(4)
C8 0.0195(6) 0.0227(6) 0.0207(6) -0.0069(5) 0.0036(5) 0.0040(5)
C9 0.0191(6) 0.0253(6) 0.0129(5) 0.0032(4) -0.0006(4) 0.0012(5)
C10 0.0115(5) 0.0185(6) 0.0243(6) 0.0017(5) 0.0006(4) 0.0037(4)
C11 0.0220(6) 0.0259(7) 0.0187(6) -0.0019(5) 0.0095(5) -0.0006(5)
C12 0.0265(7) 0.0322(7) 0.0175(6) 0.0107(5) 0.0007(5) 0.0024(6)
C13 0.0097(5) 0.0132(5) 0.0131(5) -0.0004(4) 0.0016(4) 0.0009(4)
C14 0.0116(5) 0.0135(5) 0.0154(5) -0.0018(4) 0.0020(4) -0.0001(4)
C15 0.0143(5) 0.0141(5) 0.0176(5) -0.0008(4) 0.0027(4) 0.0029(4)
C16 0.0124(5) 0.0216(6) 0.0141(5) -0.0018(4) 0.0016(4) 0.0042(4)
C17 0.0115(5) 0.0249(7) 0.0322(7) -0.0116(5) -0.0029(5) 0.0012(5)
C18 0.0129(5) 0.0177(6) 0.0326(7) -0.0097(5) -0.0010(5) 0.0016(5)
C19 0.0151(6) 0.0306(7) 0.0225(6) -0.0039(5) -0.0008(5) 0.0098(5)
C20 0.0103(5) 0.0093(5) 0.0177(5) -0.0010(4) 0.0010(4) -0.0002(4)
C21 0.0166(5) 0.0148(5) 0.0184(5) 0.0015(4) -0.0003(4) 0.0007(4)
C22 0.0178(6) 0.0162(6) 0.0272(6) 0.0051(5) -0.0038(5) 0.0016(5)
C23 0.0128(5) 0.0122(5) 0.0388(8) -0.0010(5) 0.0003(5) 0.0014(4)
C24 0.0164(5) 0.0175(6) 0.0303(7) -0.0043(5) 0.0077(5) 0.0027(5)
C25 0.0162(5) 0.0154(5) 0.0194(5) 0.0005(4) 0.0045(4) 0.0017(4)
C26 0.0186(6) 0.0174(6) 0.0622(11) -0.0019(7) 0.0004(7) 0.0062(5)
C27 0.0172(5) 0.0171(5) 0.0189(5) 0.0019(4) 0.0049(4) -0.0043(5)
C28 0.0190(6) 0.0250(6) 0.0158(5) 0.0001(5) 0.0052(4) -0.0007(5)
C29 0.0168(6) 0.0177(6) 0.0207(6) -0.0075(4) -0.0021(5) 0.0021(4)
C30 0.0241(7) 0.0477(10) 0.0154(6) -0.0064(6) 0.0008(5) 0.0026(6)
B1 0.0191(6) 0.0201(7) 0.0234(7) 0.0020(5) 0.0026(5) 0.0028(5)
F1 0.0256(4) 0.0257(4) 0.0318(5) -0.0048(4) 0.0074(4) 0.0018(3)
F2 0.0242(14) 0.050(3) 0.0255(12) -0.0107(18) -0.0037(9) -0.0005(17)
F3 0.021(2) 0.049(4) 0.0431(17) -0.002(2) 0.0106(15) 0.009(2)
F4 0.087(3) 0.0334(15) 0.052(2) 0.0174(14) -0.0163(16) 0.0078(16)
F2' 0.043(5) 0.041(4) 0.052(5) 0.001(3) 0.000(3) -0.023(4)
F3' 0.034(6) 0.029(4) 0.046(5) -0.007(3) 0.029(5) -0.008(4)
F4' 0.037(2) 0.028(2) 0.026(2) 0.0165(18) 0.007(3) 0.0189(19)

loop_
_atom_type_symbol
_atom_type_description
_atom_type_scat_dispersion_real
_atom_type_scat_dispersion_imag
_atom_type_scat_source
C C 0.0033 0.0016 'International Tables Vol C Tables 4.2.6.8 and 6.1.1.4'
H H 0.0000 0.0000 'International Tables Vol C Tables 4.2.6.8 and 6.1.1.4'
N N 0.0061 0.0033 'International Tables Vol C Tables 4.2.6.8 and 6.1.1.4'
Ru Ru -1.2594 0.8363 'International Tables Vol C Tables 4.2.6.8 and 6.1.1.4'
P P 0.1023 0.0942 'International Tables Vol C Tables 4.2.6.8 and 6.1.1.4'
B B 0.0013 0.0007 'International Tables Vol C Tables 4.2.6.8 and 6.1.1.4'
F F 0.0171 0.0103 'International Tables Vol C Tables 4.2.6.8 and 6.1.1.4'

loop_
_geom_angle_atom_site_label_1
_geom_angle_atom_site_label_2
_geom_angle_atom_site_label_3
_geom_angle
N2 Ru1 N1 72.17(4)
N2 Ru1 C3 112.22(4)
N1 Ru1 C3 140.10(4)
N2 Ru1 C5 109.67(4)
N1 Ru1 C5 149.09(4)
C3 Ru1 C5 69.32(4)
N2 Ru1 C6 140.16(4)
N1 Ru1 C6 121.10(4)
C3 Ru1 C6 82.06(4)
C5 Ru1 C6 38.60(4)
N2 Ru1 C2 144.44(4)
N1 Ru1 C2 115.37(4)
C3 Ru1 C2 38.78(4)
C5 Ru1 C2 81.73(4)
C6 Ru1 C2 68.44(5)
N2 Ru1 C4 99.64(4)
N1 Ru1 C4 170.55(4)
C3 Ru1 C4 38.03(4)
C5 Ru1 C4 37.56(4)
C6 Ru1 C4 68.20(4)
C2 Ru1 C4 68.44(4)
N2 Ru1 C1 177.36(4)
N1 Ru1 C1 109.47(4)
C3 Ru1 C1 67.97(4)
C5 Ru1 C1 67.83(4)
C6 Ru1 C1 37.26(4)
C2 Ru1 C1 37.03(4)
C4 Ru1 C1 78.89(4)
N2 Ru1 P1 35.87(3)
N1 Ru1 P1 36.39(3)
C3 Ru1 P1 133.23(3)
C5 Ru1 P1 138.96(3)
C6 Ru1 P1 144.57(3)
C2 Ru1 P1 138.62(3)
C4 Ru1 P1 135.03(3)
C1 Ru1 P1 145.85(3)
C13 N1 P1 124.80(8)
C13 N1 Ru1 140.18(8)
P1 N1 Ru1 94.82(5)
C20 N2 P1 125.73(9)
C20 N2 Ru1 136.71(8)
P1 N2 Ru1 97.56(5)
N2 P1 N1 95.22(5)
N2 P1 C29 110.49(6)
N1 P1 C29 117.43(6)
N2 P1 C27 113.54(6)
N1 P1 C27 111.77(6)
C29 P1 C27 108.10(6)
N2 P1 Ru1 46.57(4)
N1 P1 Ru1 48.79(3)
C29 P1 Ru1 129.82(5)
C27 P1 Ru1 121.87(4)
C2 C1 C6 119.72(11)
C2 C1 C7 121.81(11)
C6 C1 C7 118.46(11)
C2 C1 Ru1 68.58(7)
C6 C1 Ru1 67.84(7)
C7 C1 Ru1 136.80(8)
C1 C2 C3 119.28(11)
C1 C2 C8 121.60(11)
C3 C2 C8 119.11(11)
C1 C2 Ru1 74.38(7)
C3 C2 Ru1 68.53(6)
C8 C2 Ru1 129.46(9)
C4 C3 C2 120.42(11)
C4 C3 C9 119.00(11)
C2 C3 C9 120.58(11)
C4 C3 Ru1 74.21(7)
C2 C3 Ru1 72.69(6)
C9 C3 Ru1 125.16(9)
C5 C4 C3 119.46(10)
C5 C4 C10 120.41(11)
C3 C4 C10 119.93(11)
C5 C4 Ru1 69.30(6)
C3 C4 Ru1 67.76(6)
C10 C4 Ru1 132.16(9)
C4 C5 C6 119.67(11)
C4 C5 C11 119.57(11)
C6 C5 C11 120.75(11)
C4 C5 Ru1 73.14(7)
C6 C5 Ru1 70.86(7)
C11 C5 Ru1 128.35(9)
C1 C6 C5 120.19(11)
C1 C6 C12 120.10(11)
C5 C6 C12 119.64(12)
C1 C6 Ru1 74.90(7)
C5 C6 Ru1 70.54(7)
C12 C6 Ru1 129.04(10)
C1 C7 H7A 109.5
C1 C7 H7B 109.5
H7A C7 H7B 109.5
C1 C7 H7C 109.5
H7A C7 H7C 109.5
H7B C7 H7C 109.5
C2 C8 H8A 109.5
C2 C8 H8B 109.5
H8A C8 H8B 109.5
C2 C8 H8C 109.5
H8A C8 H8C 109.5
H8B C8 H8C 109.5
C3 C9 H9A 109.5
C3 C9 H9B 109.5
H9A C9 H9B 109.5
C3 C9 H9C 109.5
H9A C9 H9C 109.5
H9B C9 H9C 109.5
C4 C10 H10A 109.5
C4 C10 H10B 109.5
H10A C10 H10B 109.5
C4 C10 H10C 109.5
H10A C10 H10C 109.5
H10B C10 H10C 109.5
C5 C11 H11A 109.5
C5 C11 H11B 109.5
H11A C11 H11B 109.5
C5 C11 H11C 109.5
H11A C11 H11C 109.5
H11B C11 H11C 109.5
C6 C12 H12A 109.5
C6 C12 H12B 109.5
H12A C12 H12B 109.5
C6 C12 H12C 109.5
H12A C12 H12C 109.5
H12B C12 H12C 109.5
C14 C13 C18 117.68(11)
C14 C13 N1 119.98(10)
C18 C13 N1 122.33(10)
C13 C14 C15 121.09(11)
C13 C14 H14A 119.5
C15 C14 H14A 119.5
C16 C15 C14 121.31(11)
C16 C15 H15A 119.3
C14 C15 H15A 119.3
C15 C16 C17 117.32(11)
C15 C16 C19 121.49(12)
C17 C16 C19 121.19(12)
C16 C17 C18 121.85(12)
C16 C17 H17A 119.1
C18 C17 H17A 119.1
C17 C18 C13 120.48(12)
C17 C18 H18A 119.8
C13 C18 H18A 119.8
C16 C19 H19A 109.5
C16 C19 H19B 109.5
H19A C19 H19B 109.5
C16 C19 H19C 109.5
H19A C19 H19C 109.5
H19B C19 H19C 109.5
C21 C20 C25 118.65(11)
C21 C20 N2 121.25(11)
C25 C20 N2 120.09(11)
C22 C21 C20 120.09(12)
C22 C21 H21A 120.0
C20 C21 H21A 120.0
C21 C22 C23 121.70(13)
C21 C22 H22A 119.2
C23 C22 H22A 119.2
C24 C23 C22 117.68(12)
C24 C23 C26 120.92(14)
C22 C23 C26 121.39(14)
C23 C24 C25 121.45(13)
C23 C24 H24A 119.3
C25 C24 H24A 119.3
C24 C25 C20 120.42(12)
C24 C25 H25A 119.8
C20 C25 H25A 119.8
C23 C26 H26A 109.5
C23 C26 H26B 109.5
H26A C26 H26B 109.5
C23 C26 H26C 109.5
H26A C26 H26C 109.5
H26B C26 H26C 109.5
C28 C27 P1 111.67(9)
C28 C27 H27A 109.3
P1 C27 H27A 109.3
C28 C27 H27B 109.3
P1 C27 H27B 109.3
H27A C27 H27B 107.9
C27 C28 H28A 109.5
C27 C28 H28B 109.5
H28A C28 H28B 109.5
C27 C28 H28C 109.5
H28A C28 H28C 109.5
H28B C28 H28C 109.5
C30 C29 P1 112.02(10)
C30 C29 H29A 109.2
P1 C29 H29A 109.2
C30 C29 H29B 109.2
P1 C29 H29B 109.2
H29A C29 H29B 107.9
C29 C30 H30A 109.5
C29 C30 H30B 109.5
H30A C30 H30B 109.5
C29 C30 H30C 109.5
H30A C30 H30C 109.5
H30B C30 H30C 109.5
F4 B1 F3 108.7(6)
F4 B1 F1 111.6(3)
F2' B1 F1 115.2(6)
F3 B1 F1 111.1(5)
F4 B1 F2 109.2(4)
F3 B1 F2 108.8(6)
F1 B1 F2 107.3(3)
F2' B1 F3' 110.7(11)
F1 B1 F3' 105.0(9)
F2' B1 F4' 110.5(8)
F1 B1 F4' 104.1(3)
F3' B1 F4' 111.1(9)

loop_
_geom_bond_atom_site_label_1
_geom_bond_atom_site_label_2
_geom_bond_distance
Ru1 N2 2.0119(11)
Ru1 N1 2.0733(10)
Ru1 C3 2.1434(11)
Ru1 C5 2.1780(11)
Ru1 C6 2.1822(12)
Ru1 C2 2.1990(11)
Ru1 C4 2.2282(11)
Ru1 C1 2.2749(12)
Ru1 P1 2.7463(3)
N1 C13 1.4107(15)
N1 P1 1.6352(10)
N2 C20 1.4171(15)
N2 P1 1.6233(10)
P1 C29 1.7979(13)
P1 C27 1.7980(13)
C1 C2 1.4226(17)
C1 C6 1.4264(17)
C1 C7 1.5090(17)
C2 C3 1.4426(16)
C2 C8 1.5078(17)
C3 C4 1.4266(16)
C3 C9 1.5079(17)
C4 C5 1.4191(16)
C4 C10 1.5072(17)
C5 C6 1.4411(17)
C5 C11 1.5086(17)
C6 C12 1.5101(18)
C7 H7A 0.9800
C7 H7B 0.9800
C7 H7C 0.9800
C8 H8A 0.9800
C8 H8B 0.9800
C8 H8C 0.9800
C9 H9A 0.9800
C9 H9B 0.9800
C9 H9C 0.9800
C10 H10A 0.9800
C10 H10B 0.9800
C10 H10C 0.9800
C11 H11A 0.9800
C11 H11B 0.9800
C11 H11C 0.9800
C12 H12A 0.9800
C12 H12B 0.9800
C12 H12C 0.9800
C13 C14 1.3943(16)
C13 C18 1.4020(17)
C14 C15 1.3957(16)
C14 H14A 0.9500
C15 C16 1.3923(17)
C15 H15A 0.9500
C16 C17 1.3929(19)
C16 C19 1.5120(17)
C17 C18 1.3932(18)
C17 H17A 0.9500
C18 H18A 0.9500
C19 H19A 0.9800
C19 H19B 0.9800
C19 H19C 0.9800
C20 C21 1.3979(17)
C20 C25 1.3981(17)
C21 C22 1.3927(18)
C21 H21A 0.9500
C22 C23 1.396(2)
C22 H22A 0.9500
C23 C24 1.391(2)
C23 C26 1.5112(19)
C24 C25 1.3935(18)
C24 H24A 0.9500
C25 H25A 0.9500
C26 H26A 0.9800
C26 H26B 0.9800
C26 H26C 0.9800
C27 C28 1.5291(18)
C27 H27A 0.9900
C27 H27B 0.9900
C28 H28A 0.9800
C28 H28B 0.9800
C28 H28C 0.9800
C29 C30 1.532(2)
C29 H29A 0.9900
C29 H29B 0.9900
C30 H30A 0.9800
C30 H30B 0.9800
C30 H30C 0.9800
B1 F4 1.340(6)
B1 F2' 1.350(15)
B1 F3 1.381(11)
B1 F1 1.3915(18)
B1 F2 1.402(7)
B1 F3' 1.422(19)
B1 F4' 1.457(8)

loop_
_geom_torsion_atom_site_label_1
_geom_torsion_atom_site_label_2
_geom_torsion_atom_site_label_3
_geom_torsion_atom_site_label_4
_geom_torsion
C20 N2 P1 N1 175.31(10)
Ru1 N2 P1 N1 -4.12(5)
C20 N2 P1 C29 53.44(11)
Ru1 N2 P1 C29 -125.99(6)
C20 N2 P1 C27 -68.20(11)
Ru1 N2 P1 C27 112.37(6)
C20 N2 P1 Ru1 179.43(12)
C13 N1 P1 N2 179.74(10)
Ru1 N1 P1 N2 3.98(5)
C13 N1 P1 C29 -63.93(11)
Ru1 N1 P1 C29 120.30(6)
C13 N1 P1 C27 61.82(11)
Ru1 N1 P1 C27 -113.95(5)
C13 N1 P1 Ru1 175.77(12)
C6 C1 C2 C3 -7.32(17)
C7 C1 C2 C3 173.63(11)
Ru1 C1 C2 C3 -53.67(9)
C6 C1 C2 C8 173.42(11)
C7 C1 C2 C8 -5.63(18)
Ru1 C1 C2 C8 127.08(12)
C6 C1 C2 Ru1 46.34(10)
C7 C1 C2 Ru1 -132.70(11)
C1 C2 C3 C4 -2.62(17)
C8 C2 C3 C4 176.66(11)
Ru1 C2 C3 C4 -59.10(10)
C1 C2 C3 C9 177.58(11)
C8 C2 C3 C9 -3.14(17)
Ru1 C2 C3 C9 121.10(11)
C1 C2 C3 Ru1 56.48(10)
C8 C2 C3 Ru1 -124.24(11)
C2 C3 C4 C5 10.39(17)
C9 C3 C4 C5 -169.80(11)
Ru1 C3 C4 C5 -47.97(10)
C2 C3 C4 C10 -174.68(11)
C9 C3 C4 C10 5.13(17)
Ru1 C3 C4 C10 126.97(11)
C2 C3 C4 Ru1 58.36(10)
C9 C3 C4 Ru1 -121.83(11)
C3 C4 C5 C6 -8.15(17)
C10 C4 C5 C6 176.93(11)
Ru1 C4 C5 C6 -55.46(10)
C3 C4 C5 C11 172.30(11)
C10 C4 C5 C11 -2.61(17)
Ru1 C4 C5 C11 125.00(11)
C3 C4 C5 Ru1 47.31(10)
C10 C4 C5 Ru1 -127.60(11)
C2 C1 C6 C5 9.55(17)
C7 C1 C6 C5 -171.37(11)
Ru1 C1 C6 C5 56.21(10)
C2 C1 C6 C12 -173.35(12)
C7 C1 C6 C12 5.72(17)
Ru1 C1 C6 C12 -126.70(12)
C2 C1 C6 Ru1 -46.65(10)
C7 C1 C6 Ru1 132.42(10)
C4 C5 C6 C1 -1.76(17)
C11 C5 C6 C1 177.78(11)
Ru1 C5 C6 C1 -58.32(10)
C4 C5 C6 C12 -178.86(12)
C11 C5 C6 C12 0.67(18)
Ru1 C5 C6 C12 124.58(12)
C4 C5 C6 Ru1 56.56(10)
C11 C5 C6 Ru1 -123.90(11)
P1 N1 C13 C14 -155.08(9)
Ru1 N1 C13 C14 18.32(19)
P1 N1 C13 C18 26.29(17)
Ru1 N1 C13 C18 -160.30(11)
C18 C13 C14 C15 5.22(18)
N1 C13 C14 C15 -173.47(11)
C13 C14 C15 C16 -1.67(19)
C14 C15 C16 C17 -2.85(19)
C14 C15 C16 C19 177.76(12)
C15 C16 C17 C18 3.8(2)
C19 C16 C17 C18 -176.84(14)
C16 C17 C18 C13 -0.2(2)
C14 C13 C18 C17 -4.3(2)
N1 C13 C18 C17 174.35(13)
P1 N2 C20 C21 82.47(14)
Ru1 N2 C20 C21 -98.36(14)
P1 N2 C20 C25 -98.20(13)
Ru1 N2 C20 C25 80.98(15)
C25 C20 C21 C22 -0.42(18)
N2 C20 C21 C22 178.92(11)
C20 C21 C22 C23 -0.3(2)
C21 C22 C23 C24 0.8(2)
C21 C22 C23 C26 -178.26(13)
C22 C23 C24 C25 -0.7(2)
C26 C23 C24 C25 178.40(13)
C23 C24 C25 C20 0.0(2)
C21 C20 C25 C24 0.56(19)
N2 C20 C25 C24 -178.79(12)
N2 P1 C27 C28 -56.72(11)
N1 P1 C27 C28 49.59(11)
C29 P1 C27 C28 -179.68(9)
Ru1 P1 C27 C28 -4.46(12)
N2 P1 C29 C30 68.32(11)
N1 P1 C29 C30 -39.34(12)
C27 P1 C29 C30 -166.88(10)
Ru1 P1 C29 C30 18.41(12)
